data_7134344
loop_
_publ_author_name
'Wang, Xiaokang'
'Liu, Hongyan'
'Sun, Meng'
'Gao, Fei'
'Feng, Xueying'
'Xu, Mingming'
'Wang, Yutong'
'Fan, Weidong'
'Sun, Daofeng'

_publ_section_title
;
 Solvent-etching-induced in situ crystal structure transformation in
 hydrogen-bonded organic frameworks
;
_journal_issue 33
_journal_name_full 'Chemical Communications'
_journal_page_first 6166
_journal_page_last 6169
_journal_paper_doi 10.1039/D5CC00829H
_journal_volume 61
_journal_year 2025
_chemical_formula_moiety 'C37 H25 Co O8, 2(C3 H7 N O)'
_chemical_formula_sum 'C43 H39 Co N2 O10'
_chemical_formula_weight 802.69
_space_group_crystal_system triclinic
_space_group_IT_number 2
_space_group_name_Hall '-P 1'
_space_group_name_H-M_alt 'P -1'
_atom_sites_solution_hydrogens mixed
_atom_sites_solution_primary dual
_audit_creation_date 2025-03-04
_audit_creation_method
;
Olex2 1.5
(compiled 2025.02.27 svn.r83f5de26 for OlexSys, GUI svn.r7172)
;
_audit_update_record
;
2025-03-05 deposited with the CCDC.	2025-03-21 downloaded from the CCDC.
;
_cell_angle_alpha 74.105(4)
_cell_angle_beta 88.003(3)
_cell_angle_gamma 71.393(4)
_cell_formula_units_Z 2
_cell_length_a 11.4687(5)
_cell_length_b 13.0070(6)
_cell_length_c 14.1101(5)
_cell_measurement_reflns_used 6162
_cell_measurement_temperature 294.2(3)
_cell_measurement_theta_max 70.4780
_cell_measurement_theta_min 3.7220
_cell_volume 1915.37(15)
_computing_cell_refinement 'CrysAlisPro 1.171.43.137a (Rigaku OD, 2024)'
_computing_data_collection 'CrysAlisPro system (CCD 43.137a 64-bit (release 10-09-2024))'
_computing_data_reduction 'CrysAlisPro 1.171.43.137a (Rigaku OD, 2024)'
_computing_molecular_graphics 'Olex2 1.5 (Dolomanov et al., 2009)'
_computing_publication_material 'Olex2 1.5 (Dolomanov et al., 2009)'
_computing_structure_refinement 'SHELXL 2018/3 (Sheldrick, 2015)'
_computing_structure_solution 'SHELXT 2018/2 (Sheldrick, 2018)'
_diffrn_ambient_environment air
_diffrn_ambient_temperature 294.2(3)
_diffrn_detector 'CCD plate'
_diffrn_detector_area_resol_mean 16.0450
_diffrn_detector_type Eos
_diffrn_measured_fraction_theta_full 0.998
_diffrn_measured_fraction_theta_max 0.981
_diffrn_measurement_details
;
List of Runs (angles in degrees, time in seconds):

  # Type    Start    End  Width  t~exp~   \w     \q     \k     \f   Frames
#--------------------------------------------------------------------------
  1  \w    -72.00  -9.00   1.00    1.09    --    0.00 -43.00 148.00   63
  2  \w    -22.00   5.00   1.00    1.09    --    0.00 -43.00 148.00   27
  3  \w    -16.00  59.00   1.00    4.37    --   53.63 -43.00 148.00   75
  4  \w     30.00 101.00   1.00    4.37    --   53.63  43.00 -60.00   71
  5  \w     45.00  93.00   1.00    4.37    --  107.26 -43.00 148.00   48
  6  \w     91.00 178.00   1.00    4.37    --  107.26  43.00 -60.00   87
  7  \w    -16.00  25.00   1.00    1.09    --    0.00  43.00 -60.00   41
  8  \w    -16.00  11.00   1.00    1.09    --    0.00 -77.00  60.00   27
  9  \w    -21.00  30.00   1.00    1.09    --    0.00 -77.00 -90.00   51
 10  \w     24.00  74.00   1.00    4.37    --   53.63 -38.00  30.00   50
 11  \w    -14.00  70.00   1.00    4.37    --   53.63 -57.00   0.00   84
 12  \w     32.00  89.00   1.00    4.37    --   53.63-125.00   0.00   57
 13  \w     53.00  80.00   1.00    4.37    --   53.63-125.00-120.00   27
 14  \w     39.00 102.00   1.00    4.37    --   53.63-125.00-180.00   63
 15  \w     58.00 122.00   1.00    4.37    --   53.63  70.00 -49.92   64
 16  \w     73.00 116.00   1.00    4.37    --   53.63  57.00-150.00   43
 17  \w     -6.00  20.00   1.00    4.37    --   53.63 -38.00  30.00   26
 18  \w    108.00 163.00   1.00    4.37    --  107.26 111.00-150.00   55
 19  \w     83.00 174.00   1.00    4.37    --  107.26  38.00-150.00   91
 20  \w     39.00 105.00   1.00    4.37    --  107.26-111.00-180.00   66
 21  \w    111.00 175.00   1.00    4.37    --  107.26  77.00 150.00   64
 22  \w     35.00  81.00   1.00    4.37    --  107.26 -91.00-180.00   46
 23  \w     80.00 129.00   1.00    4.37    --  107.26-178.00  90.00   49
 24  \w    153.00 178.00   1.00    4.37    --  107.26  50.00 -90.00   25
 25  \w     84.00 124.00   1.00    4.37    --  107.26  50.00 -90.00   40
 26  \w     53.00 101.00   1.00    4.37    --  107.26 -91.00  30.00   48
 27  \w     80.00 106.00   1.00    4.37    --  107.26-111.00 120.00   26
 28  \w    121.00 151.00   1.00    4.37    --  107.26-178.00  60.00   30
 29  \w     60.00 101.00   1.00    4.37    --  107.26-178.00  60.00   41
 30  \w     76.00 102.00   1.00    4.37    --  107.26-178.00 -30.00   26
 31  \w    116.00 150.00   1.00    4.37    --  107.26-178.00 -30.00   34
 32  \w     82.00 108.00   1.00    4.37    --  107.26-111.00   0.00   26
 33  \w     41.00 130.00   1.00    4.37    --  107.26 -63.00-150.00   89
 34  \w    104.00 175.00   1.00    4.37    --  107.26 111.00-120.00   71
 35  \w    120.00 166.00   1.00    4.37    --  107.26 111.00-180.00   46
;
_diffrn_measurement_device 'four-circle diffractometer'
_diffrn_measurement_device_type 'SuperNova, Dual, Cu at home/near, Eos'
_diffrn_measurement_method '\w scans'
_diffrn_orient_matrix_type 'CrysAlisPro convention (1999,Acta A55,543-557)'
_diffrn_orient_matrix_UB_11 0.0614610000
_diffrn_orient_matrix_UB_12 0.0907200000
_diffrn_orient_matrix_UB_13 -0.0439529000
_diffrn_orient_matrix_UB_21 0.0987809000
_diffrn_orient_matrix_UB_22 -0.0848560000
_diffrn_orient_matrix_UB_23 -0.0422856000
_diffrn_orient_matrix_UB_31 -0.0813689000
_diffrn_orient_matrix_UB_32 0.0385975000
_diffrn_orient_matrix_UB_33 -0.0959702000
_diffrn_radiation_monochromator mirror
_diffrn_radiation_probe x-ray
_diffrn_radiation_type 'Cu K\a'
_diffrn_radiation_wavelength 1.54184
_diffrn_reflns_av_R_equivalents 0.0276
_diffrn_reflns_av_unetI/netI 0.0412
_diffrn_reflns_Laue_measured_fraction_full 0.998
_diffrn_reflns_Laue_measured_fraction_max 0.981
_diffrn_reflns_limit_h_max 13
_diffrn_reflns_limit_h_min -14
_diffrn_reflns_limit_k_max 15
_diffrn_reflns_limit_k_min -15
_diffrn_reflns_limit_l_max 7
_diffrn_reflns_limit_l_min -17
_diffrn_reflns_number 14237
_diffrn_reflns_point_group_measured_fraction_full 0.998
_diffrn_reflns_point_group_measured_fraction_max 0.981
_diffrn_reflns_theta_full 67.684
_diffrn_reflns_theta_max 70.576
_diffrn_reflns_theta_min 3.732
_diffrn_source 'micro-focus sealed X-ray tube'
_diffrn_source_type 'SuperNova (Cu) X-ray Source'
_exptl_absorpt_coefficient_mu 4.039
_exptl_absorpt_correction_T_max 1.00000
_exptl_absorpt_correction_T_min 0.79695
_exptl_absorpt_correction_type multi-scan
_exptl_absorpt_process_details
;
CrysAlisPro 1.171.43.137a (Rigaku Oxford Diffraction, 2024)
Empirical absorption correction using spherical harmonics,
implemented in SCALE3 ABSPACK scaling algorithm.
;
_exptl_crystal_colour 'yellowish brown'
_exptl_crystal_colour_modifier yellowish
_exptl_crystal_colour_primary brown
_exptl_crystal_density_diffrn 1.392
_exptl_crystal_description rhombohedral
_exptl_crystal_F_000 836
_exptl_crystal_size_max 0.1
_exptl_crystal_size_mid 0.1
_exptl_crystal_size_min 0.1
_refine_diff_density_max 0.371
_refine_diff_density_min -0.280
_refine_diff_density_rms 0.042
_refine_ls_extinction_method none
_refine_ls_goodness_of_fit_ref 1.038
_refine_ls_hydrogen_treatment mixed
_refine_ls_matrix_type full
_refine_ls_number_parameters 516
_refine_ls_number_reflns 7199
_refine_ls_number_restraints 0
_refine_ls_restrained_S_all 1.038
_refine_ls_R_factor_all 0.0577
_refine_ls_R_factor_gt 0.0439
_refine_ls_shift/su_max 0.000
_refine_ls_shift/su_mean 0.000
_refine_ls_structure_factor_coef Fsqd
_refine_ls_weighting_details 'w=1/[\s^2^(Fo^2^)+(0.0464P)^2^+0.7873P] where P=(Fo^2^+2Fc^2^)/3'
_refine_ls_weighting_scheme calc
_refine_ls_wR_factor_gt 0.1083
_refine_ls_wR_factor_ref 0.1160
_reflns_Friedel_coverage 0.000
_reflns_number_gt 6031
_reflns_number_total 7199
_reflns_threshold_expression 'I > 2\s(I)'
_cod_data_source_file d5cc00829h2.cif
_cod_data_source_block UPC-HOF-13
_cod_depositor_comments 'Adding full bibliography for 7134343--7134344.cif.'
_cod_database_code 7134344
_shelx_shelxl_version_number 2018/3
_chemical_oxdiff_formula 'C H O N Co'
_shelx_space_group_comment
;
The symmetry employed for this shelxl refinement is uniquely defined
by the following loop, which should always be used as a source of
symmetry information in preference to the above space-group names.
They are only intended as comments.
;
_shelx_estimated_absorpt_t_max 0.688
_shelx_estimated_absorpt_t_min 0.688
_olex2_refinement_description
;
1. Fixed Uiso
 At 1.2 times of:
  All C(H) groups
 At 1.5 times of:
  All C(H,H,H) groups, All O(H) groups
2.a Aromatic/amide H refined with riding coordinates:
 C22(H22), C14(H14), C28(H28), C20(H20), C27(H27), C15(H15), C6(H6A), C23(H23),
  C11(H11), C3(H3), C12(H12), C4(H4A), C19(H19), C31(H31), C7(H7), C30(H30),
 C34(H34), C38(H38), C35(H35), C33(H33), C37(H37), C36(H36), C41(H41)
2.b Idealised Me refined as rotating group:
 C40(H40A,H40B,H40C), C39(H39A,H39B,H39C), C43(H43A,H43B,H43C), C42(H42A,H42B,
 H42C)
2.c Idealised tetrahedral OH refined as rotating group:
 O6(H6), O8(H8), O2(H2)
;
_smtbx_masks_void_probe_radius 1.2
_smtbx_masks_void_truncation_radius 1.2
_olex2_submission_special_instructions 'No special instructions were received'
_oxdiff_exptl_absorpt_empirical_details
;
Empirical correction (ABSPACK) includes:
- Absorption correction using spherical harmonics
- Frame scaling
;
_oxdiff_exptl_absorpt_empirical_full_max 1.526
_oxdiff_exptl_absorpt_empirical_full_min 0.681

loop_
_space_group_symop_operation_xyz
'x, y, z'
'-x, -y, -z'

loop_
_atom_site_label
_atom_site_type_symbol
_atom_site_fract_x
_atom_site_fract_y
_atom_site_fract_z
_atom_site_U_iso_or_equiv
_atom_site_adp_type
_atom_site_occupancy
_atom_site_site_symmetry_order
_atom_site_calc_flag
_atom_site_refinement_flags_posn
_atom_site_refinement_flags_adp
_atom_site_refinement_flags_occupancy
_atom_site_disorder_assembly
_atom_site_disorder_group
Co1 Co 0.15809(3) 0.13195(3) 0.55787(3) 0.03798(12) Uani 1 1 d . . . . .
O7 O -0.27770(16) 0.54852(19) 0.81134(15) 0.0588(6) Uani 1 1 d . . . . .
O6 O -0.50250(17) 0.3999(2) 0.29495(15) 0.0643(6) Uani 1 1 d . . . . .
H6 H -0.564750 0.414862 0.260140 0.096 Uiso 1 1 calc R U . . .
O3 O 0.3700(2) 0.0148(2) 0.06177(16) 0.0712(7) Uani 1 1 d . . . . .
O4 O 0.5378(2) 0.0514(2) 0.09617(17) 0.0694(7) Uani 1 1 d . . . . .
O8 O -0.09983(17) 0.5269(2) 0.88352(16) 0.0685(7) Uani 1 1 d . . . . .
H8 H -0.145323 0.553122 0.923208 0.103 Uiso 1 1 calc R U . . .
O2 O 0.76940(19) 0.1733(2) 0.69409(18) 0.0718(7) Uani 1 1 d . . . . .
H2 H 0.819324 0.168505 0.736596 0.108 Uiso 1 1 calc R U . . .
O9 O 0.2310(2) 0.3833(2) 0.99187(17) 0.0763(7) Uani 1 1 d . . . . .
O1 O 0.6629(2) 0.3313(2) 0.73147(18) 0.0782(7) Uani 1 1 d . . . . .
C21 C -0.0582(2) 0.2931(2) 0.39968(17) 0.0348(5) Uani 1 1 d . . . . .
O5 O -0.4158(2) 0.4157(3) 0.15119(16) 0.0836(8) Uani 1 1 d . . . . .
C13 C 0.2517(2) 0.1789(2) 0.34803(17) 0.0377(5) Uani 1 1 d . . . . .
C32 C 0.1019(2) 0.2979(2) 0.53431(17) 0.0356(5) Uani 1 1 d . . . . .
C8 C 0.2300(2) 0.2549(2) 0.51065(17) 0.0365(5) Uani 1 1 d . . . . .
C29 C 0.0372(2) 0.3569(2) 0.60539(17) 0.0359(5) Uani 1 1 d . . . . .
C22 C -0.1635(2) 0.2848(2) 0.44937(18) 0.0391(5) Uani 1 1 d . . . . .
H22 H -0.157533 0.255920 0.517689 0.047 Uiso 1 1 calc R U . . .
C24 C 0.0618(2) 0.2658(2) 0.45160(17) 0.0354(5) Uani 1 1 d . . . . .
C14 C 0.1954(2) 0.1269(2) 0.29711(18) 0.0424(6) Uani 1 1 d . . . . .
H14 H 0.119074 0.119393 0.315069 0.051 Uiso 1 1 calc R U . . .
C18 C -0.2874(2) 0.3597(2) 0.29731(18) 0.0396(6) Uani 1 1 d . . . . .
C26 C -0.0924(2) 0.4639(2) 0.74202(18) 0.0396(6) Uani 1 1 d . . . . .
N1 N 0.4246(2) 0.3194(3) 0.94629(19) 0.0653(7) Uani 1 1 d . . . . .
C16 C 0.1905(2) 0.2230(2) 0.42790(17) 0.0363(5) Uani 1 1 d . . . . .
C28 C -0.0857(2) 0.4231(2) 0.58600(18) 0.0397(6) Uani 1 1 d . . . . .
H28 H -0.125151 0.433042 0.526094 0.048 Uiso 1 1 calc R U . . .
C20 C -0.0703(2) 0.3353(2) 0.29690(18) 0.0428(6) Uani 1 1 d . . . . .
H20 H -0.001445 0.341331 0.261843 0.051 Uiso 1 1 calc R U . . .
C27 C -0.1504(2) 0.4743(2) 0.65400(18) 0.0411(6) Uani 1 1 d . . . . .
H27 H -0.233439 0.516071 0.640584 0.049 Uiso 1 1 calc R U . . .
C5 C 0.3473(2) 0.2576(2) 0.54737(17) 0.0378(5) Uani 1 1 d . . . . .
C15 C 0.2521(2) 0.0870(2) 0.22070(18) 0.0448(6) Uani 1 1 d . . . . .
H15 H 0.213274 0.053391 0.187196 0.054 Uiso 1 1 calc R U . . .
C6 C 0.3530(2) 0.3522(2) 0.57191(19) 0.0437(6) Uani 1 1 d . . . . .
H6A H 0.283568 0.416187 0.560040 0.052 Uiso 1 1 calc R U . . .
C2 C 0.5633(2) 0.2600(3) 0.63197(18) 0.0446(6) Uani 1 1 d . . . . .
C23 C -0.2765(2) 0.3186(2) 0.39900(18) 0.0409(6) Uani 1 1 d . . . . .
H23 H -0.345839 0.313622 0.433778 0.049 Uiso 1 1 calc R U . . .
C11 C 0.4223(2) 0.1486(2) 0.24271(18) 0.0451(6) Uani 1 1 d . . . . .
H11 H 0.498358 0.156378 0.224229 0.054 Uiso 1 1 calc R U . . .
C3 C 0.5617(2) 0.1665(3) 0.6029(2) 0.0495(7) Uani 1 1 d . . . . .
H3 H 0.632880 0.104463 0.611704 0.059 Uiso 1 1 calc R U . . .
C10 C 0.3665(2) 0.0964(2) 0.19306(18) 0.0432(6) Uani 1 1 d . . . . .
C25 C -0.1660(2) 0.5171(2) 0.81502(19) 0.0456(6) Uani 1 1 d . . . . .
C12 C 0.3659(2) 0.1888(2) 0.31917(18) 0.0434(6) Uani 1 1 d . . . . .
H12 H 0.404717 0.223139 0.351953 0.052 Uiso 1 1 calc R U . . .
C4 C 0.4551(2) 0.1652(2) 0.56108(19) 0.0450(6) Uani 1 1 d . . . . .
H4A H 0.455253 0.102257 0.541887 0.054 Uiso 1 1 calc R U . . .
C9 C 0.4266(3) 0.0514(3) 0.11148(19) 0.0505(7) Uani 1 1 d . . . . .
C19 C -0.1833(2) 0.3680(2) 0.24680(18) 0.0451(6) Uani 1 1 d . . . . .
H19 H -0.189735 0.395976 0.178393 0.054 Uiso 1 1 calc R U . . .
O10 O -0.0810(2) 0.1563(3) 0.8366(2) 0.1040(10) Uani 1 1 d . . . . .
C31 C 0.0322(2) 0.4020(2) 0.76056(19) 0.0464(7) Uani 1 1 d . . . . .
H31 H 0.073005 0.397454 0.818127 0.056 Uiso 1 1 calc R U . . .
C7 C 0.4592(2) 0.3536(3) 0.6134(2) 0.0476(6) Uani 1 1 d . . . . .
H7 H 0.460556 0.418245 0.628944 0.057 Uiso 1 1 calc R U . . .
C17 C -0.4068(2) 0.3944(3) 0.2396(2) 0.0486(7) Uani 1 1 d . . . . .
C30 C 0.0957(2) 0.3472(2) 0.69420(19) 0.0456(6) Uani 1 1 d . . . . .
H30 H 0.178075 0.303437 0.708650 0.055 Uiso 1 1 calc R U . . .
C1 C 0.6701(3) 0.2604(3) 0.6906(2) 0.0553(7) Uani 1 1 d . . . . .
C34 C 0.2506(3) 0.0160(3) 0.6838(2) 0.0630(8) Uani 1 1 d . . . . .
H34 H 0.311552 0.023883 0.720317 0.076 Uiso 1 1 calc R U . . .
C38 C 0.3425(3) 0.3673(3) 1.0011(2) 0.0666(9) Uani 1 1 d . . . . .
H38 H 0.369955 0.390878 1.050148 0.080 Uiso 1 1 calc R U . . .
C35 C 0.2696(3) -0.0331(3) 0.6067(3) 0.0695(9) Uani 1 1 d . . . . .
H35 H 0.345104 -0.064263 0.582258 0.083 Uiso 1 1 calc R U . . .
C33 C 0.1246(4) 0.0516(3) 0.6975(3) 0.0728(10) Uani 1 1 d . . . . .
H33 H 0.087213 0.087021 0.744871 0.087 Uiso 1 1 calc R U . . .
C37 C 0.0646(4) 0.0253(3) 0.6288(3) 0.0848(12) Uani 1 1 d . . . . .
H37 H -0.019931 0.039931 0.621622 0.102 Uiso 1 1 calc R U . . .
N2 N -0.0397(3) 0.1979(4) 0.9729(2) 0.1045(13) Uani 1 1 d . . . . .
C36 C 0.1536(4) -0.0272(3) 0.5723(3) 0.0859(13) Uani 1 1 d . . . . .
H36 H 0.138772 -0.053722 0.520547 0.103 Uiso 1 1 calc R U . . .
C41 C -0.1121(3) 0.2119(4) 0.8958(3) 0.0843(12) Uani 1 1 d . . . . .
H41 H -0.189673 0.266200 0.886449 0.101 Uiso 1 1 calc R U . . .
C40 C 0.3864(4) 0.2851(4) 0.8667(3) 0.0880(13) Uani 1 1 d . . . . .
H40A H 0.311181 0.268082 0.881839 0.132 Uiso 1 1 calc R U . . .
H40B H 0.449331 0.219178 0.858582 0.132 Uiso 1 1 calc R U . . .
H40C H 0.373268 0.345162 0.806671 0.132 Uiso 1 1 calc R U . . .
C39 C 0.5538(3) 0.3085(4) 0.9582(3) 0.0854(12) Uani 1 1 d . . . . .
H39A H 0.576506 0.356538 0.900991 0.128 Uiso 1 1 calc R U . . .
H39B H 0.603659 0.231519 0.965647 0.128 Uiso 1 1 calc R U . . .
H39C H 0.566637 0.330306 1.015683 0.128 Uiso 1 1 calc R U . . .
C43 C 0.0866(5) 0.1238(7) 0.9836(4) 0.180(3) Uani 1 1 d . . . . .
H43A H 0.095403 0.057927 1.037941 0.271 Uiso 1 1 calc R U . . .
H43B H 0.140369 0.162660 0.995959 0.271 Uiso 1 1 calc R U . . .
H43C H 0.107729 0.101538 0.924115 0.271 Uiso 1 1 calc R U . . .
C42 C -0.0799(7) 0.2607(6) 1.0440(4) 0.173(3) Uani 1 1 d . . . . .
H42A H -0.160103 0.314934 1.022997 0.259 Uiso 1 1 calc R U . . .
H42B H -0.022741 0.299147 1.049621 0.259 Uiso 1 1 calc R U . . .
H42C H -0.083833 0.209909 1.106941 0.259 Uiso 1 1 calc R U . . .
H4 H 0.570(6) 0.028(6) 0.039(5) 0.21(3) Uiso 1 1 d . . . . .

loop_
_atom_site_aniso_label
_atom_site_aniso_U_11
_atom_site_aniso_U_22
_atom_site_aniso_U_33
_atom_site_aniso_U_23
_atom_site_aniso_U_13
_atom_site_aniso_U_12
Co1 0.0308(2) 0.0440(2) 0.0382(2) -0.01873(17) -0.00454(16) -0.00392(17)
O7 0.0302(9) 0.0910(16) 0.0606(12) -0.0464(12) 0.0040(8) -0.0056(10)
O6 0.0309(10) 0.1001(18) 0.0610(13) -0.0261(12) -0.0069(9) -0.0157(11)
O3 0.0560(13) 0.1118(19) 0.0622(13) -0.0612(14) 0.0106(10) -0.0186(13)
O4 0.0517(13) 0.1052(19) 0.0623(14) -0.0522(14) 0.0179(10) -0.0168(12)
O8 0.0358(10) 0.121(2) 0.0622(13) -0.0635(14) 0.0060(9) -0.0118(12)
O2 0.0418(12) 0.0967(18) 0.0730(15) -0.0219(13) -0.0150(10) -0.0165(12)
O9 0.0481(13) 0.121(2) 0.0658(14) -0.0572(15) 0.0105(10) -0.0101(13)
O1 0.0599(14) 0.107(2) 0.0848(17) -0.0478(16) -0.0143(12) -0.0297(14)
C21 0.0281(11) 0.0395(13) 0.0388(12) -0.0201(10) -0.0028(9) -0.0052(10)
O5 0.0477(12) 0.146(3) 0.0513(13) -0.0280(14) -0.0128(10) -0.0218(14)
C13 0.0308(12) 0.0462(14) 0.0337(12) -0.0184(11) -0.0019(9) -0.0026(10)
C32 0.0266(11) 0.0440(13) 0.0361(12) -0.0197(11) -0.0027(9) -0.0032(10)
C8 0.0274(11) 0.0447(13) 0.0382(12) -0.0219(11) -0.0014(9) -0.0037(10)
C29 0.0292(11) 0.0430(13) 0.0366(12) -0.0190(11) 0.0007(9) -0.0063(10)
C22 0.0343(12) 0.0494(15) 0.0328(12) -0.0157(11) -0.0003(10) -0.0086(11)
C24 0.0262(11) 0.0456(13) 0.0350(12) -0.0195(11) -0.0022(9) -0.0052(10)
C14 0.0330(12) 0.0565(16) 0.0410(13) -0.0248(12) 0.0014(10) -0.0091(11)
C18 0.0318(12) 0.0465(14) 0.0422(13) -0.0210(11) -0.0046(10) -0.0071(11)
C26 0.0304(12) 0.0510(15) 0.0405(13) -0.0228(12) 0.0029(10) -0.0086(11)
N1 0.0482(14) 0.093(2) 0.0523(14) -0.0356(14) 0.0088(11) -0.0075(14)
C16 0.0262(11) 0.0465(14) 0.0367(12) -0.0207(11) -0.0014(9) -0.0041(10)
C28 0.0324(12) 0.0500(14) 0.0361(12) -0.0210(11) -0.0037(10) -0.0042(11)
C20 0.0307(12) 0.0603(16) 0.0376(13) -0.0200(12) 0.0010(10) -0.0096(12)
C27 0.0283(12) 0.0493(15) 0.0442(14) -0.0218(12) -0.0005(10) -0.0028(11)
C5 0.0274(11) 0.0519(15) 0.0339(12) -0.0201(11) -0.0007(9) -0.0055(10)
C15 0.0427(14) 0.0539(16) 0.0401(14) -0.0260(12) -0.0031(11) -0.0074(12)
C6 0.0332(13) 0.0517(15) 0.0463(14) -0.0239(12) -0.0037(11) -0.0044(11)
C2 0.0319(13) 0.0710(18) 0.0340(13) -0.0166(12) 0.0008(10) -0.0191(13)
C23 0.0302(12) 0.0511(15) 0.0437(14) -0.0184(12) 0.0020(10) -0.0117(11)
C11 0.0334(13) 0.0613(17) 0.0397(13) -0.0220(12) 0.0029(10) -0.0076(12)
C3 0.0266(12) 0.0655(18) 0.0481(15) -0.0176(14) -0.0001(11) -0.0022(12)
C10 0.0384(13) 0.0531(15) 0.0335(13) -0.0204(11) -0.0008(10) -0.0013(12)
C25 0.0346(13) 0.0589(17) 0.0475(15) -0.0298(13) 0.0040(11) -0.0080(12)
C12 0.0342(13) 0.0567(16) 0.0426(14) -0.0252(12) 0.0002(10) -0.0092(12)
C4 0.0321(13) 0.0540(16) 0.0498(15) -0.0279(13) -0.0015(11) -0.0033(11)
C9 0.0417(15) 0.0645(18) 0.0410(14) -0.0262(13) 0.0001(12) -0.0012(13)
C19 0.0381(13) 0.0648(17) 0.0305(12) -0.0164(12) -0.0037(10) -0.0107(12)
O10 0.0590(15) 0.170(3) 0.0799(18) -0.052(2) -0.0166(13) -0.0162(18)
C31 0.0310(12) 0.0701(18) 0.0412(14) -0.0310(13) -0.0018(10) -0.0071(12)
C7 0.0399(14) 0.0620(17) 0.0481(15) -0.0249(13) -0.0003(11) -0.0177(13)
C17 0.0347(14) 0.0603(17) 0.0507(16) -0.0208(13) -0.0082(12) -0.0097(12)
C30 0.0273(12) 0.0631(17) 0.0472(15) -0.0299(13) -0.0017(10) -0.0027(12)
C1 0.0348(14) 0.080(2) 0.0493(16) -0.0115(15) 0.0022(12) -0.0211(15)
C34 0.0573(19) 0.065(2) 0.0534(18) -0.0062(15) -0.0207(15) -0.0088(16)
C38 0.0567(19) 0.094(3) 0.0512(18) -0.0390(18) 0.0079(15) -0.0114(18)
C35 0.071(2) 0.0471(17) 0.070(2) -0.0149(16) 0.0016(17) 0.0087(16)
C33 0.079(2) 0.066(2) 0.0565(19) -0.0066(16) 0.0173(17) -0.0106(19)
C37 0.058(2) 0.066(2) 0.114(3) 0.012(2) -0.019(2) -0.0270(19)
N2 0.086(2) 0.156(4) 0.070(2) -0.049(2) -0.0127(18) -0.020(2)
C36 0.123(4) 0.0476(19) 0.087(3) -0.0161(18) -0.040(3) -0.024(2)
C41 0.052(2) 0.128(4) 0.075(2) -0.039(3) 0.0055(18) -0.024(2)
C40 0.073(2) 0.128(4) 0.068(2) -0.059(2) 0.0125(19) -0.012(2)
C39 0.0504(19) 0.118(3) 0.085(3) -0.043(2) 0.0117(18) -0.012(2)
C43 0.092(4) 0.290(9) 0.132(5) -0.090(6) -0.059(4) 0.009(5)
C42 0.210(7) 0.217(8) 0.108(4) -0.095(5) 0.006(4) -0.048(6)

loop_
_atom_type_symbol
_atom_type_description
_atom_type_scat_dispersion_real
_atom_type_scat_dispersion_imag
_atom_type_scat_source
C C 0.0181 0.0091 'International Tables Vol C Tables 4.2.6.8 and 6.1.1.4'
H H 0.0000 0.0000 'International Tables Vol C Tables 4.2.6.8 and 6.1.1.4'
Co Co -2.3653 3.6143 'International Tables Vol C Tables 4.2.6.8 and 6.1.1.4'
N N 0.0311 0.0180 'International Tables Vol C Tables 4.2.6.8 and 6.1.1.4'
O O 0.0492 0.0322 'International Tables Vol C Tables 4.2.6.8 and 6.1.1.4'

loop_
_geom_angle_atom_site_label_1
_geom_angle_atom_site_label_2
_geom_angle_atom_site_label_3
_geom_angle
_geom_angle_site_symmetry_1
_geom_angle_site_symmetry_3
_geom_angle_publ_flag
C32 Co1 C24 43.60(9) . . ?
C32 Co1 C16 63.03(10) . . ?
C32 Co1 C34 125.47(12) . . ?
C32 Co1 C35 158.89(13) . . ?
C32 Co1 C33 111.60(13) . . ?
C32 Co1 C37 125.98(15) . . ?
C32 Co1 C36 160.45(15) . . ?
C8 Co1 C32 43.28(9) . . ?
C8 Co1 C24 63.13(10) . . ?
C8 Co1 C16 43.56(9) . . ?
C8 Co1 C34 111.72(12) . . ?
C8 Co1 C35 120.64(13) . . ?
C8 Co1 C33 130.97(14) . . ?
C8 Co1 C37 166.83(16) . . ?
C8 Co1 C36 152.79(16) . . ?
C24 Co1 C34 168.71(12) . . ?
C24 Co1 C35 151.76(12) . . ?
C24 Co1 C33 134.98(12) . . ?
C24 Co1 C37 115.83(12) . . ?
C24 Co1 C36 122.97(12) . . ?
C16 Co1 C24 43.23(9) . . ?
C16 Co1 C34 140.45(12) . . ?
C16 Co1 C35 117.33(12) . . ?
C16 Co1 C33 174.07(13) . . ?
C16 Co1 C37 145.32(14) . . ?
C16 Co1 C36 119.50(14) . . ?
C34 Co1 C35 39.41(13) . . ?
C33 Co1 C34 39.77(13) . . ?
C33 Co1 C35 66.63(14) . . ?
C37 Co1 C34 66.65(14) . . ?
C37 Co1 C35 67.12(16) . . ?
C37 Co1 C33 39.41(16) . . ?
C36 Co1 C34 66.52(14) . . ?
C36 Co1 C35 40.08(15) . . ?
C36 Co1 C33 66.42(17) . . ?
C36 Co1 C37 39.87(17) . . ?
C17 O6 H6 109.5 . . ?
C9 O4 H4 114(4) . . ?
C25 O8 H8 109.5 . . ?
C1 O2 H2 109.5 . . ?
C22 C21 C24 122.6(2) . . ?
C22 C21 C20 117.8(2) . . ?
C20 C21 C24 119.5(2) . . ?
C14 C13 C16 120.5(2) . . ?
C12 C13 C14 118.2(2) . . ?
C12 C13 C16 121.2(2) . . ?
C8 C32 Co1 68.19(14) . . ?
C8 C32 C29 135.5(2) . . ?
C8 C32 C24 90.11(17) . . ?
C29 C32 Co1 124.42(18) . . ?
C29 C32 C24 134.3(2) . . ?
C24 C32 Co1 68.57(13) . . ?
C32 C8 Co1 68.53(14) . . ?
C32 C8 C16 90.15(17) . . ?
C32 C8 C5 133.9(2) . . ?
C16 C8 Co1 68.66(14) . . ?
C16 C8 C5 135.5(2) . . ?
C5 C8 Co1 126.24(18) . . ?
C28 C29 C32 120.1(2) . . ?
C28 C29 C30 118.2(2) . . ?
C30 C29 C32 121.7(2) . . ?
C21 C22 H22 119.4 . . ?
C23 C22 C21 121.2(2) . . ?
C23 C22 H22 119.4 . . ?
C21 C24 Co1 131.74(19) . . ?
C21 C24 C32 134.0(2) . . ?
C32 C24 Co1 67.83(13) . . ?
C16 C24 Co1 68.28(13) . . ?
C16 C24 C21 134.6(2) . . ?
C16 C24 C32 89.73(17) . . ?
C13 C14 H14 119.7 . . ?
C15 C14 C13 120.5(2) . . ?
C15 C14 H14 119.7 . . ?
C23 C18 C19 118.9(2) . . ?
C23 C18 C17 122.4(2) . . ?
C19 C18 C17 118.7(2) . . ?
C27 C26 C25 118.9(2) . . ?
C27 C26 C31 119.1(2) . . ?
C31 C26 C25 122.0(2) . . ?
C38 N1 C40 120.1(3) . . ?
C38 N1 C39 121.1(3) . . ?
C40 N1 C39 118.5(3) . . ?
C13 C16 Co1 126.04(18) . . ?
C13 C16 C8 135.3(2) . . ?
C13 C16 C24 134.3(2) . . ?
C8 C16 Co1 67.78(14) . . ?
C24 C16 Co1 68.49(14) . . ?
C24 C16 C8 90.01(17) . . ?
C29 C28 H28 119.4 . . ?
C27 C28 C29 121.1(2) . . ?
C27 C28 H28 119.4 . . ?
C21 C20 H20 119.6 . . ?
C19 C20 C21 120.7(2) . . ?
C19 C20 H20 119.6 . . ?
C26 C27 H27 119.8 . . ?
C28 C27 C26 120.4(2) . . ?
C28 C27 H27 119.8 . . ?
C6 C5 C8 120.4(2) . . ?
C6 C5 C4 117.8(2) . . ?
C4 C5 C8 121.8(2) . . ?
C14 C15 H15 119.6 . . ?
C14 C15 C10 120.8(2) . . ?
C10 C15 H15 119.6 . . ?
C5 C6 H6A 119.2 . . ?
C7 C6 C5 121.5(2) . . ?
C7 C6 H6A 119.2 . . ?
C3 C2 C1 122.9(3) . . ?
C7 C2 C3 118.9(2) . . ?
C7 C2 C1 117.9(3) . . ?
C22 C23 C18 120.5(2) . . ?
C22 C23 H23 119.8 . . ?
C18 C23 H23 119.8 . . ?
C10 C11 H11 119.7 . . ?
C12 C11 H11 119.7 . . ?
C12 C11 C10 120.6(2) . . ?
C2 C3 H3 119.8 . . ?
C4 C3 C2 120.5(2) . . ?
C4 C3 H3 119.8 . . ?
C15 C10 C9 119.9(2) . . ?
C11 C10 C15 118.9(2) . . ?
C11 C10 C9 121.2(2) . . ?
O7 C25 O8 122.9(2) . . ?
O7 C25 C26 122.9(2) . . ?
O8 C25 C26 114.2(2) . . ?
C13 C12 H12 119.5 . . ?
C11 C12 C13 120.9(2) . . ?
C11 C12 H12 119.5 . . ?
C5 C4 H4A 119.7 . . ?
C3 C4 C5 120.6(3) . . ?
C3 C4 H4A 119.7 . . ?
O3 C9 O4 122.8(2) . . ?
O3 C9 C10 120.1(3) . . ?
O4 C9 C10 117.0(2) . . ?
C18 C19 H19 119.6 . . ?
C20 C19 C18 120.8(2) . . ?
C20 C19 H19 119.6 . . ?
C26 C31 H31 119.8 . . ?
C30 C31 C26 120.5(2) . . ?
C30 C31 H31 119.8 . . ?
C6 C7 C2 120.5(3) . . ?
C6 C7 H7 119.8 . . ?
C2 C7 H7 119.8 . . ?
O6 C17 C18 113.5(2) . . ?
O5 C17 O6 122.9(2) . . ?
O5 C17 C18 123.6(3) . . ?
C29 C30 H30 119.7 . . ?
C31 C30 C29 120.6(2) . . ?
C31 C30 H30 119.7 . . ?
O2 C1 C2 112.8(3) . . ?
O1 C1 O2 124.4(3) . . ?
O1 C1 C2 122.8(3) . . ?
Co1 C34 H34 125.2 . . ?
C35 C34 Co1 70.47(18) . . ?
C35 C34 H34 125.8 . . ?
C35 C34 C33 108.4(3) . . ?
C33 C34 Co1 70.10(18) . . ?
C33 C34 H34 125.8 . . ?
O9 C38 N1 124.2(3) . . ?
O9 C38 H38 117.9 . . ?
N1 C38 H38 117.9 . . ?
Co1 C35 H35 125.6 . . ?
C34 C35 Co1 70.12(18) . . ?
C34 C35 H35 126.4 . . ?
C34 C35 C36 107.2(3) . . ?
C36 C35 Co1 69.45(19) . . ?
C36 C35 H35 126.4 . . ?
Co1 C33 H33 125.4 . . ?
C34 C33 Co1 70.13(19) . . ?
C34 C33 H33 125.8 . . ?
C37 C33 Co1 70.2(2) . . ?
C37 C33 C34 108.4(3) . . ?
C37 C33 H33 125.8 . . ?
Co1 C37 H37 125.2 . . ?
C33 C37 Co1 70.4(2) . . ?
C33 C37 H37 126.2 . . ?
C33 C37 C36 107.7(3) . . ?
C36 C37 Co1 69.8(2) . . ?
C36 C37 H37 126.2 . . ?
C41 N2 C43 120.2(4) . . ?
C41 N2 C42 121.9(4) . . ?
C42 N2 C43 117.7(4) . . ?
Co1 C36 H36 125.0 . . ?
C35 C36 Co1 70.5(2) . . ?
C35 C36 H36 125.8 . . ?
C37 C36 Co1 70.3(2) . . ?
C37 C36 C35 108.3(3) . . ?
C37 C36 H36 125.8 . . ?
O10 C41 N2 122.7(4) . . ?
O10 C41 H41 118.6 . . ?
N2 C41 H41 118.6 . . ?
N1 C40 H40A 109.5 . . ?
N1 C40 H40B 109.5 . . ?
N1 C40 H40C 109.5 . . ?
H40A C40 H40B 109.5 . . ?
H40A C40 H40C 109.5 . . ?
H40B C40 H40C 109.5 . . ?
N1 C39 H39A 109.5 . . ?
N1 C39 H39B 109.5 . . ?
N1 C39 H39C 109.5 . . ?
H39A C39 H39B 109.5 . . ?
H39A C39 H39C 109.5 . . ?
H39B C39 H39C 109.5 . . ?
N2 C43 H43A 109.5 . . ?
N2 C43 H43B 109.5 . . ?
N2 C43 H43C 109.5 . . ?
H43A C43 H43B 109.5 . . ?
H43A C43 H43C 109.5 . . ?
H43B C43 H43C 109.5 . . ?
N2 C42 H42A 109.5 . . ?
N2 C42 H42B 109.5 . . ?
N2 C42 H42C 109.5 . . ?
H42A C42 H42B 109.5 . . ?
H42A C42 H42C 109.5 . . ?
H42B C42 H42C 109.5 . . ?

loop_
_geom_bond_atom_site_label_1
_geom_bond_atom_site_label_2
_geom_bond_distance
_geom_bond_site_symmetry_2
_geom_bond_publ_flag
Co1 C32 1.980(2) . ?
Co1 C8 1.975(3) . ?
Co1 C24 1.990(2) . ?
Co1 C16 1.987(3) . ?
Co1 C34 2.049(3) . ?
Co1 C35 2.054(3) . ?
Co1 C33 2.049(3) . ?
Co1 C37 2.047(4) . ?
Co1 C36 2.041(3) . ?
O7 C25 1.212(3) . ?
O6 H6 0.8200 . ?
O6 C17 1.319(3) . ?
O3 C9 1.246(3) . ?
O4 C9 1.285(3) . ?
O4 H4 0.96(7) . ?
O8 H8 0.8200 . ?
O8 C25 1.307(3) . ?
O2 H2 0.8200 . ?
O2 C1 1.317(4) . ?
O9 C38 1.234(4) . ?
O1 C1 1.196(4) . ?
C21 C22 1.395(3) . ?
C21 C24 1.474(3) . ?
C21 C20 1.398(3) . ?
O5 C17 1.202(3) . ?
C13 C14 1.402(3) . ?
C13 C16 1.461(3) . ?
C13 C12 1.394(3) . ?
C32 C8 1.458(3) . ?
C32 C29 1.466(3) . ?
C32 C24 1.474(3) . ?
C8 C16 1.470(3) . ?
C8 C5 1.473(3) . ?
C29 C28 1.389(3) . ?
C29 C30 1.398(3) . ?
C22 H22 0.9300 . ?
C22 C23 1.381(3) . ?
C24 C16 1.465(3) . ?
C14 H14 0.9300 . ?
C14 C15 1.377(3) . ?
C18 C23 1.382(4) . ?
C18 C19 1.387(4) . ?
C18 C17 1.492(3) . ?
C26 C27 1.382(3) . ?
C26 C25 1.486(3) . ?
C26 C31 1.392(3) . ?
N1 C38 1.309(4) . ?
N1 C40 1.445(4) . ?
N1 C39 1.454(4) . ?
C28 H28 0.9300 . ?
C28 C27 1.378(3) . ?
C20 H20 0.9300 . ?
C20 C19 1.382(3) . ?
C27 H27 0.9300 . ?
C5 C6 1.388(3) . ?
C5 C4 1.397(3) . ?
C15 H15 0.9300 . ?
C15 C10 1.389(4) . ?
C6 H6A 0.9300 . ?
C6 C7 1.376(3) . ?
C2 C3 1.391(4) . ?
C2 C7 1.377(4) . ?
C2 C1 1.504(4) . ?
C23 H23 0.9300 . ?
C11 H11 0.9300 . ?
C11 C10 1.389(4) . ?
C11 C12 1.379(3) . ?
C3 H3 0.9300 . ?
C3 C4 1.383(3) . ?
C10 C9 1.483(3) . ?
C12 H12 0.9300 . ?
C4 H4A 0.9300 . ?
C19 H19 0.9300 . ?
O10 C41 1.222(4) . ?
C31 H31 0.9300 . ?
C31 C30 1.379(3) . ?
C7 H7 0.9300 . ?
C30 H30 0.9300 . ?
C34 H34 0.9300 . ?
C34 C35 1.384(4) . ?
C34 C33 1.394(5) . ?
C38 H38 0.9300 . ?
C35 H35 0.9300 . ?
C35 C36 1.403(5) . ?
C33 H33 0.9300 . ?
C33 C37 1.381(5) . ?
C37 H37 0.9300 . ?
C37 C36 1.394(6) . ?
N2 C41 1.328(5) . ?
N2 C43 1.447(6) . ?
N2 C42 1.436(6) . ?
C36 H36 0.9300 . ?
C41 H41 0.9300 . ?
C40 H40A 0.9600 . ?
C40 H40B 0.9600 . ?
C40 H40C 0.9600 . ?
C39 H39A 0.9600 . ?
C39 H39B 0.9600 . ?
C39 H39C 0.9600 . ?
C43 H43A 0.9600 . ?
C43 H43B 0.9600 . ?
C43 H43C 0.9600 . ?
C42 H42A 0.9600 . ?
C42 H42B 0.9600 . ?
C42 H42C 0.9600 . ?

loop_
_geom_torsion_atom_site_label_1
_geom_torsion_atom_site_label_2
_geom_torsion_atom_site_label_3
_geom_torsion_atom_site_label_4
_geom_torsion
_geom_torsion_site_symmetry_1
_geom_torsion_site_symmetry_2
_geom_torsion_site_symmetry_3
_geom_torsion_site_symmetry_4
_geom_torsion_publ_flag
Co1 C32 C8 C16 66.92(14) . . . . ?
Co1 C32 C8 C5 -120.2(3) . . . . ?
Co1 C32 C29 C28 -111.4(2) . . . . ?
Co1 C32 C29 C30 67.7(3) . . . . ?
Co1 C32 C24 C21 127.3(3) . . . . ?
Co1 C32 C24 C16 -66.57(14) . . . . ?
Co1 C8 C16 C13 -119.4(3) . . . . ?
Co1 C8 C16 C24 66.66(14) . . . . ?
Co1 C8 C5 C6 -131.5(2) . . . . ?
Co1 C8 C5 C4 46.9(3) . . . . ?
Co1 C24 C16 C13 119.9(3) . . . . ?
Co1 C24 C16 C8 -66.01(14) . . . . ?
Co1 C34 C35 C36 -59.8(2) . . . . ?
Co1 C34 C33 C37 60.0(3) . . . . ?
Co1 C35 C36 C37 -60.4(3) . . . . ?
Co1 C33 C37 C36 60.1(3) . . . . ?
Co1 C37 C36 C35 60.5(3) . . . . ?
C21 C22 C23 C18 1.3(4) . . . . ?
C21 C24 C16 Co1 -127.8(3) . . . . ?
C21 C24 C16 C13 -7.9(5) . . . . ?
C21 C24 C16 C8 166.1(3) . . . . ?
C21 C20 C19 C18 -0.1(4) . . . . ?
C13 C14 C15 C10 0.6(4) . . . . ?
C32 C8 C16 Co1 -66.80(14) . . . . ?
C32 C8 C16 C13 173.8(3) . . . . ?
C32 C8 C16 C24 -0.1(2) . . . . ?
C32 C8 C5 C6 -37.2(4) . . . . ?
C32 C8 C5 C4 141.2(3) . . . . ?
C32 C29 C28 C27 176.4(2) . . . . ?
C32 C29 C30 C31 -178.9(3) . . . . ?
C32 C24 C16 Co1 66.15(14) . . . . ?
C32 C24 C16 C13 -173.9(3) . . . . ?
C32 C24 C16 C8 0.1(2) . . . . ?
C8 C32 C29 C28 155.5(3) . . . . ?
C8 C32 C29 C30 -25.5(5) . . . . ?
C8 C32 C24 Co1 66.43(14) . . . . ?
C8 C32 C24 C21 -166.3(3) . . . . ?
C8 C32 C24 C16 -0.1(2) . . . . ?
C8 C5 C6 C7 175.0(2) . . . . ?
C8 C5 C4 C3 -174.9(2) . . . . ?
C29 C32 C8 Co1 117.5(3) . . . . ?
C29 C32 C8 C16 -175.6(3) . . . . ?
C29 C32 C8 C5 -2.7(5) . . . . ?
C29 C32 C24 Co1 -117.7(3) . . . . ?
C29 C32 C24 C21 9.6(5) . . . . ?
C29 C32 C24 C16 175.7(3) . . . . ?
C29 C28 C27 C26 2.3(4) . . . . ?
C22 C21 C24 Co1 50.1(3) . . . . ?
C22 C21 C24 C32 -49.0(4) . . . . ?
C22 C21 C24 C16 150.6(3) . . . . ?
C22 C21 C20 C19 0.4(4) . . . . ?
C24 C21 C22 C23 175.3(2) . . . . ?
C24 C21 C20 C19 -176.0(2) . . . . ?
C24 C32 C8 Co1 -66.78(14) . . . . ?
C24 C32 C8 C16 0.1(2) . . . . ?
C24 C32 C8 C5 173.0(3) . . . . ?
C24 C32 C29 C28 -18.6(4) . . . . ?
C24 C32 C29 C30 160.5(3) . . . . ?
C14 C13 C16 Co1 67.5(3) . . . . ?
C14 C13 C16 C8 161.6(3) . . . . ?
C14 C13 C16 C24 -26.9(4) . . . . ?
C14 C13 C12 C11 -0.1(4) . . . . ?
C14 C15 C10 C11 -1.1(4) . . . . ?
C14 C15 C10 C9 179.1(3) . . . . ?
C26 C31 C30 C29 2.7(5) . . . . ?
C16 C13 C14 C15 178.9(2) . . . . ?
C16 C13 C12 C11 -179.0(2) . . . . ?
C16 C8 C5 C6 132.6(3) . . . . ?
C16 C8 C5 C4 -49.0(4) . . . . ?
C28 C29 C30 C31 0.2(4) . . . . ?
C20 C21 C22 C23 -1.0(4) . . . . ?
C20 C21 C24 Co1 -133.7(2) . . . . ?
C20 C21 C24 C32 127.2(3) . . . . ?
C20 C21 C24 C16 -33.1(4) . . . . ?
C27 C26 C25 O7 15.9(4) . . . . ?
C27 C26 C25 O8 -164.1(3) . . . . ?
C27 C26 C31 C30 -3.0(4) . . . . ?
C5 C8 C16 Co1 120.5(3) . . . . ?
C5 C8 C16 C13 1.1(5) . . . . ?
C5 C8 C16 C24 -172.8(3) . . . . ?
C5 C6 C7 C2 -0.2(4) . . . . ?
C15 C10 C9 O3 6.7(4) . . . . ?
C15 C10 C9 O4 -172.7(3) . . . . ?
C6 C5 C4 C3 3.6(4) . . . . ?
C2 C3 C4 C5 -0.1(4) . . . . ?
C23 C18 C19 C20 0.4(4) . . . . ?
C23 C18 C17 O6 10.7(4) . . . . ?
C23 C18 C17 O5 -169.5(3) . . . . ?
C11 C10 C9 O3 -173.1(3) . . . . ?
C11 C10 C9 O4 7.5(4) . . . . ?
C3 C2 C7 C6 3.7(4) . . . . ?
C3 C2 C1 O2 12.8(4) . . . . ?
C3 C2 C1 O1 -165.3(3) . . . . ?
C10 C11 C12 C13 -0.4(4) . . . . ?
C25 C26 C27 C28 -178.0(3) . . . . ?
C25 C26 C31 C30 175.4(3) . . . . ?
C12 C13 C14 C15 0.0(4) . . . . ?
C12 C13 C16 Co1 -113.6(3) . . . . ?
C12 C13 C16 C8 -19.6(5) . . . . ?
C12 C13 C16 C24 151.9(3) . . . . ?
C12 C11 C10 C15 1.0(4) . . . . ?
C12 C11 C10 C9 -179.2(3) . . . . ?
C4 C5 C6 C7 -3.5(4) . . . . ?
C19 C18 C23 C22 -0.9(4) . . . . ?
C19 C18 C17 O6 -170.0(3) . . . . ?
C19 C18 C17 O5 9.8(4) . . . . ?
C31 C26 C27 C28 0.6(4) . . . . ?
C31 C26 C25 O7 -162.6(3) . . . . ?
C31 C26 C25 O8 17.4(4) . . . . ?
C7 C2 C3 C4 -3.6(4) . . . . ?
C7 C2 C1 O2 -172.5(3) . . . . ?
C7 C2 C1 O1 9.4(4) . . . . ?
C17 C18 C23 C22 178.4(2) . . . . ?
C17 C18 C19 C20 -179.0(3) . . . . ?
C30 C29 C28 C27 -2.7(4) . . . . ?
C1 C2 C3 C4 171.1(3) . . . . ?
C1 C2 C7 C6 -171.2(3) . . . . ?
C34 C35 C36 Co1 60.2(2) . . . . ?
C34 C35 C36 C37 -0.2(4) . . . . ?
C34 C33 C37 Co1 -60.0(2) . . . . ?
C34 C33 C37 C36 0.2(4) . . . . ?
C35 C34 C33 Co1 -60.3(2) . . . . ?
C35 C34 C33 C37 -0.3(4) . . . . ?
C33 C34 C35 Co1 60.1(2) . . . . ?
C33 C34 C35 C36 0.3(4) . . . . ?
C33 C37 C36 Co1 -60.5(3) . . . . ?
C33 C37 C36 C35 0.0(4) . . . . ?
C40 N1 C38 O9 2.3(6) . . . . ?
C39 N1 C38 O9 176.8(4) . . . . ?
C43 N2 C41 O10 7.2(8) . . . . ?
C42 N2 C41 O10 -177.3(5) . . . . ?

loop_
_smtbx_masks_void_nr
_smtbx_masks_void_average_x
_smtbx_masks_void_average_y
_smtbx_masks_void_average_z
_smtbx_masks_void_volume
_smtbx_masks_void_count_electrons
_smtbx_masks_void_content
1 0.253 0.871 0.889 19.7 0.3 ?
2 0.747 0.129 0.111 19.7 0.3 ?
